data_7107533
loop_
_publ_author_name
'Hiroyuki Miyake'
'Masashi Ueda'
'Saori Murota'
'Hideki Sugimoto'
'Hiroshi Tsukube'

_publ_section_title
;
 Helicity Inversion from Left- to Right-Handed Square Planar Pd(II)
 Complexes: Synthesis of a Diastereomer Pair from a Single Chiral Ligand
 and their Structure Dynamism
;
_journal_name_full Chem.Commun.
_journal_page_first 3721
_journal_paper_doi 10.1039/c2cc18154a
_journal_volume 48
_journal_year 2012
_chemical_absolute_configuration rmad
_chemical_formula_moiety 'C12 H25 Cl N4 O2 Pd'
_chemical_formula_sum 'C12 H25 Cl N4 O2 Pd'
_chemical_formula_weight 399.21
_chemical_name_systematic
;
?
;
_space_group_IT_number 19
_symmetry_cell_setting orthorhombic
_symmetry_space_group_name_Hall 'P 2ac 2ab'
_symmetry_space_group_name_H-M 'P 21 21 21'
_atom_sites_solution_hydrogens geom
_atom_sites_solution_primary direct
_atom_sites_solution_secondary difmap
_audit_creation_method SHELXL-97
_cell_angle_alpha 90.00
_cell_angle_beta 90.00
_cell_angle_gamma 90.00
_cell_formula_units_Z 4
_cell_length_a 7.0991(10)
_cell_length_b 14.147(2)
_cell_length_c 15.733(2)
_cell_measurement_reflns_used 7624
_cell_measurement_temperature 100(2)
_cell_measurement_theta_max 27.4835
_cell_measurement_theta_min 4.0673
_cell_volume 1580.1(4)
_computing_cell_refinement 'CrystalClear (Rigaku Corp., 2000)'
_computing_data_collection 'CrystalClear (Rigaku Corp., 2000)'
_computing_data_reduction 'CrystalClear (Rigaku Corp., 2000)'
_computing_structure_refinement 'SHELXL-97 (Sheldrick, 1997)'
_computing_structure_solution 'SIR97(Altomare, 1999)'
_diffrn_ambient_temperature 100(2)
_diffrn_measured_fraction_theta_full 0.990
_diffrn_measured_fraction_theta_max 0.990
_diffrn_measurement_device
;
Mercury CCD (2x2 bin mode)
;
_diffrn_measurement_method \w
_diffrn_radiation_detector CCD
_diffrn_radiation_monochromator 'Graphite Monochromator'
_diffrn_radiation_source 'Rotating Anode'
_diffrn_radiation_type MoK\a
_diffrn_radiation_wavelength 0.71070
_diffrn_reflns_av_R_equivalents 0.0303
_diffrn_reflns_av_sigmaI/netI 0.0236
_diffrn_reflns_limit_h_max 9
_diffrn_reflns_limit_h_min -9
_diffrn_reflns_limit_k_max 18
_diffrn_reflns_limit_k_min -17
_diffrn_reflns_limit_l_max 17
_diffrn_reflns_limit_l_min -20
_diffrn_reflns_number 15637
_diffrn_reflns_theta_full 27.48
_diffrn_reflns_theta_max 27.48
_diffrn_reflns_theta_min 4.07
_exptl_absorpt_coefficient_mu 1.351
_exptl_absorpt_correction_T_max 0.8768
_exptl_absorpt_correction_T_min 0.6493
_exptl_absorpt_correction_type multi-scan
_exptl_absorpt_process_details '(Jacobson, 1998)'
_exptl_crystal_colour Yellow
_exptl_crystal_density_diffrn 1.678
_exptl_crystal_density_method 'not measured'
_exptl_crystal_description Prism
_exptl_crystal_F_000 816
_exptl_crystal_size_max 0.35
_exptl_crystal_size_mid 0.20
_exptl_crystal_size_min 0.10
_refine_diff_density_max 0.560
_refine_diff_density_min -0.482
_refine_diff_density_rms 0.070
_refine_ls_abs_structure_details 'Flack H D (1983), Acta Cryst. A39, 876-881'
_refine_ls_abs_structure_Flack -0.03(3)
_refine_ls_extinction_method none
_refine_ls_goodness_of_fit_ref 1.131
_refine_ls_hydrogen_treatment constr
_refine_ls_matrix_type full
_refine_ls_number_parameters 187
_refine_ls_number_reflns 3592
_refine_ls_number_restraints 0
_refine_ls_restrained_S_all 1.131
_refine_ls_R_factor_all 0.0280
_refine_ls_R_factor_gt 0.0265
_refine_ls_shift/su_max 0.002
_refine_ls_shift/su_mean 0.000
_refine_ls_structure_factor_coef Fsqd
_refine_ls_weighting_details 'calc w=1/[\s^2^(Fo^2^)+(0.0191P)^2^+1.5997P] where P=(Fo^2^+2Fc^2^)/3'
_refine_ls_weighting_scheme calc
_refine_ls_wR_factor_gt 0.0541
_refine_ls_wR_factor_ref 0.0545
_reflns_number_gt 3519
_reflns_number_total 3592
_reflns_threshold_expression >2sigma(I)
_cod_data_source_file c2cc18154a.txt
_cod_data_source_block '[Pd(HL)Cl]'
_cod_database_code 7107533

loop_
_symmetry_equiv_pos_as_xyz
'x, y, z'
'-x+1/2, -y, z+1/2'
'x+1/2, -y+1/2, -z'
'-x, y+1/2, -z+1/2'

loop_
_atom_site_label
_atom_site_type_symbol
_atom_site_fract_x
_atom_site_fract_y
_atom_site_fract_z
_atom_site_U_iso_or_equiv
_atom_site_adp_type
_atom_site_occupancy
_atom_site_symmetry_multiplicity
_atom_site_calc_flag
_atom_site_refinement_flags
Pd1 Pd 0.31784(2) 0.995641(13) 0.752776(12) 0.00979(6) Uani 1 1 d .
C1 C 0.0629(4) 1.1311(2) 0.85584(18) 0.0163(6) Uani 1 1 d .
H1 H -0.0715 1.1288 0.8700 0.024 Uiso 1 1 calc R
H2 H 0.0810 1.1690 0.8043 0.024 Uiso 1 1 calc R
H3 H 0.1326 1.1598 0.9030 0.024 Uiso 1 1 calc R
N1 N 0.1323(3) 1.03528(16) 0.84125(15) 0.0129(5) Uani 1 1 d .
C2 C 0.0488(4) 0.9637(2) 0.88032(16) 0.0134(5) Uani 1 1 d .
O1 O -0.0878(3) 0.96803(15) 0.93075(12) 0.0185(5) Uani 1 1 d .
C3 C 0.1225(4) 0.8659(2) 0.85566(17) 0.0128(6) Uani 1 1 d .
H4 H 0.0474 0.8446 0.8054 0.015 Uiso 1 1 calc R
C4 C 0.0962(5) 0.7919(2) 0.92459(18) 0.0185(6) Uani 1 1 d .
H5 H 0.1577 0.7330 0.9073 0.028 Uiso 1 1 calc R
H6 H -0.0386 0.7805 0.9333 0.028 Uiso 1 1 calc R
H7 H 0.1526 0.8146 0.9777 0.028 Uiso 1 1 calc R
N2 N 0.3225(3) 0.87750(16) 0.82605(14) 0.0119(4) Uani 1 1 d .
C5 C 0.4561(5) 0.8862(2) 0.89938(18) 0.0183(6) Uani 1 1 d .
H8 H 0.4712 0.8243 0.9266 0.027 Uiso 1 1 calc R
H9 H 0.4058 0.9315 0.9407 0.027 Uiso 1 1 calc R
H10 H 0.5786 0.9083 0.8788 0.027 Uiso 1 1 calc R
C6 C 0.3831(4) 0.80068(19) 0.76654(18) 0.0165(6) Uani 1 1 d .
H11 H 0.2781 0.7841 0.7279 0.020 Uiso 1 1 calc R
H12 H 0.4178 0.7435 0.7993 0.020 Uiso 1 1 calc R
C7 C 0.5500(4) 0.8344(2) 0.71559(18) 0.0155(6) Uani 1 1 d .
H13 H 0.5870 0.7851 0.6741 0.019 Uiso 1 1 calc R
H14 H 0.6581 0.8459 0.7540 0.019 Uiso 1 1 calc R
N3 N 0.5008(3) 0.92432(16) 0.66918(14) 0.0109(5) Uani 1 1 d .
C8 C 0.3877(4) 0.9011(2) 0.59206(17) 0.0175(6) Uani 1 1 d .
H15 H 0.3546 0.9596 0.5622 0.026 Uiso 1 1 calc R
H16 H 0.2723 0.8681 0.6090 0.026 Uiso 1 1 calc R
H17 H 0.4617 0.8605 0.5543 0.026 Uiso 1 1 calc R
C9 C 0.6742(4) 0.97914(19) 0.64307(16) 0.0127(5) Uani 1 1 d .
H18 H 0.6355 1.0265 0.5992 0.015 Uiso 1 1 calc R
C10 C 0.7583(4) 1.0324(2) 0.71742(18) 0.0168(6) Uani 1 1 d .
H19 H 0.6666 1.0784 0.7388 0.025 Uiso 1 1 calc R
H20 H 0.8723 1.0656 0.6988 0.025 Uiso 1 1 calc R
H21 H 0.7905 0.9878 0.7628 0.025 Uiso 1 1 calc R
C11 C 0.8241(4) 0.9140(2) 0.60289(17) 0.0146(5) Uani 1 1 d .
O2 O 0.9335(3) 0.86749(16) 0.64739(13) 0.0182(4) Uani 1 1 d .
N4 N 0.8271(4) 0.91422(18) 0.51778(14) 0.0162(5) Uani 1 1 d .
H22 H 0.7457 0.9497 0.4902 0.019 Uiso 1 1 calc R
C12 C 0.9600(5) 0.8580(2) 0.46965(19) 0.0223(7) Uani 1 1 d .
H23 H 1.0640 0.8983 0.4504 0.033 Uiso 1 1 calc R
H24 H 0.8964 0.8304 0.4202 0.033 Uiso 1 1 calc R
H25 H 1.0096 0.8073 0.5057 0.033 Uiso 1 1 calc R
Cl1 Cl 0.28770(10) 1.12666(5) 0.66518(4) 0.01659(14) Uani 1 1 d .

loop_
_atom_site_aniso_label
_atom_site_aniso_U_11
_atom_site_aniso_U_22
_atom_site_aniso_U_33
_atom_site_aniso_U_23
_atom_site_aniso_U_13
_atom_site_aniso_U_12
Pd1 0.00835(9) 0.01027(9) 0.01074(8) 0.00028(9) -0.00003(8) 0.00064(7)
C1 0.0169(15) 0.0140(14) 0.0180(14) -0.0020(11) 0.0001(12) 0.0031(12)
N1 0.0117(11) 0.0137(11) 0.0132(10) -0.0026(8) -0.0003(9) 0.0018(9)
C2 0.0119(13) 0.0173(14) 0.0109(12) -0.0011(10) -0.0028(11) 0.0011(11)
O1 0.0166(10) 0.0231(11) 0.0157(9) -0.0010(8) 0.0056(8) 0.0012(9)
C3 0.0104(13) 0.0161(14) 0.0120(12) 0.0000(10) 0.0007(10) -0.0003(11)
C4 0.0189(15) 0.0199(16) 0.0168(13) 0.0044(11) 0.0030(12) -0.0004(13)
N2 0.0105(11) 0.0106(11) 0.0147(10) 0.0022(8) -0.0006(10) -0.0004(10)
C5 0.0160(15) 0.0219(16) 0.0172(13) 0.0037(11) -0.0062(13) -0.0023(13)
C6 0.0176(14) 0.0095(12) 0.0225(15) -0.0006(10) 0.0045(12) 0.0021(10)
C7 0.0131(14) 0.0121(13) 0.0212(13) 0.0012(10) 0.0028(12) 0.0028(12)
N3 0.0089(11) 0.0123(11) 0.0115(10) -0.0012(9) 0.0000(9) -0.0003(9)
C8 0.0129(14) 0.0245(17) 0.0151(13) -0.0075(11) 0.0002(12) -0.0026(12)
C9 0.0084(11) 0.0153(13) 0.0143(11) 0.0019(9) -0.0007(10) 0.0005(11)
C10 0.0129(13) 0.0190(15) 0.0184(12) 0.0001(10) -0.0009(11) -0.0006(11)
C11 0.0118(13) 0.0151(14) 0.0168(12) 0.0031(10) 0.0015(12) -0.0028(12)
O2 0.0114(10) 0.0238(11) 0.0194(10) 0.0042(8) -0.0008(9) 0.0048(9)
N4 0.0133(12) 0.0229(13) 0.0123(10) -0.0001(9) -0.0004(10) 0.0048(11)
C12 0.0217(16) 0.0250(17) 0.0202(14) -0.0012(12) 0.0042(13) 0.0060(14)
Cl1 0.0169(3) 0.0152(3) 0.0176(3) 0.0047(2) 0.0000(3) 0.0017(3)

loop_
_atom_type_symbol
_atom_type_description
_atom_type_scat_dispersion_real
_atom_type_scat_dispersion_imag
_atom_type_scat_source
C C 0.0033 0.0016 'International Tables Vol C Tables 4.2.6.8 and 6.1.1.4'
H H 0.0000 0.0000 'International Tables Vol C Tables 4.2.6.8 and 6.1.1.4'
N N 0.0061 0.0033 'International Tables Vol C Tables 4.2.6.8 and 6.1.1.4'
O O 0.0106 0.0060 'International Tables Vol C Tables 4.2.6.8 and 6.1.1.4'
Cl Cl 0.1484 0.1585 'International Tables Vol C Tables 4.2.6.8 and 6.1.1.4'
Pd Pd -0.9988 1.0072 'International Tables Vol C Tables 4.2.6.8 and 6.1.1.4'

loop_
_geom_angle_atom_site_label_1
_geom_angle_atom_site_label_2
_geom_angle_atom_site_label_3
_geom_angle
N1 Pd1 N2 81.15(9)
N1 Pd1 N3 167.63(9)
N2 Pd1 N3 87.14(9)
N1 Pd1 Cl1 97.41(7)
N2 Pd1 Cl1 175.20(7)
N3 Pd1 Cl1 93.94(7)
N1 C1 H1 109.5
N1 C1 H2 109.5
H1 C1 H2 109.5
N1 C1 H3 109.5
H1 C1 H3 109.5
H2 C1 H3 109.5
C2 N1 C1 119.1(2)
C2 N1 Pd1 113.82(18)
C1 N1 Pd1 126.35(19)
O1 C2 N1 127.0(3)
O1 C2 C3 118.0(2)
N1 C2 C3 114.9(2)
N2 C3 C4 114.3(2)
N2 C3 C2 107.7(2)
C4 C3 C2 113.6(2)
N2 C3 H4 106.9
C4 C3 H4 106.9
C2 C3 H4 106.9
C3 C4 H5 109.5
C3 C4 H6 109.5
H5 C4 H6 109.5
C3 C4 H7 109.5
H5 C4 H7 109.5
H6 C4 H7 109.5
C6 N2 C5 111.0(2)
C6 N2 C3 112.7(2)
C5 N2 C3 111.6(2)
C6 N2 Pd1 104.31(15)
C5 N2 Pd1 112.35(18)
C3 N2 Pd1 104.47(16)
N2 C5 H8 109.5
N2 C5 H9 109.5
H8 C5 H9 109.5
N2 C5 H10 109.5
H8 C5 H10 109.5
H9 C5 H10 109.5
N2 C6 C7 109.2(2)
N2 C6 H11 109.8
C7 C6 H11 109.8
N2 C6 H12 109.8
C7 C6 H12 109.8
H11 C6 H12 108.3
C6 C7 N3 110.0(2)
C6 C7 H13 109.7
N3 C7 H13 109.7
C6 C7 H14 109.7
N3 C7 H14 109.7
H13 C7 H14 108.2
C8 N3 C7 109.5(2)
C8 N3 C9 109.3(2)
C7 N3 C9 112.1(2)
C8 N3 Pd1 106.35(17)
C7 N3 Pd1 104.17(16)
C9 N3 Pd1 115.21(16)
N3 C8 H15 109.5
N3 C8 H16 109.5
H15 C8 H16 109.5
N3 C8 H17 109.5
H15 C8 H17 109.5
H16 C8 H17 109.5
N3 C9 C10 111.5(2)
N3 C9 C11 111.5(2)
C10 C9 C11 110.0(2)
N3 C9 H18 107.9
C10 C9 H18 107.9
C11 C9 H18 107.9
C9 C10 H19 109.5
C9 C10 H20 109.5
H19 C10 H20 109.5
C9 C10 H21 109.5
H19 C10 H21 109.5
H20 C10 H21 109.5
O2 C11 N4 123.9(3)
O2 C11 C9 121.3(2)
N4 C11 C9 114.8(2)
C11 N4 C12 122.1(3)
C11 N4 H22 118.9
C12 N4 H22 118.9
N4 C12 H23 109.5
N4 C12 H24 109.5
H23 C12 H24 109.5
N4 C12 H25 109.5
H23 C12 H25 109.5
H24 C12 H25 109.5

loop_
_geom_bond_atom_site_label_1
_geom_bond_atom_site_label_2
_geom_bond_distance
Pd1 N1 1.997(2)
Pd1 N2 2.031(2)
Pd1 N3 2.106(2)
Pd1 Cl1 2.3196(7)
C1 N1 1.460(4)
C1 H1 0.9800
C1 H2 0.9800
C1 H3 0.9800
N1 C2 1.324(4)
C2 O1 1.255(3)
C2 C3 1.529(4)
C3 N2 1.503(4)
C3 C4 1.519(4)
C3 H4 1.0000
C4 H5 0.9800
C4 H6 0.9800
C4 H7 0.9800
N2 C6 1.498(3)
N2 C5 1.498(4)
C5 H8 0.9800
C5 H9 0.9800
C5 H10 0.9800
C6 C7 1.508(4)
C6 H11 0.9900
C6 H12 0.9900
C7 N3 1.508(3)
C7 H13 0.9900
C7 H14 0.9900
N3 C8 1.491(3)
N3 C9 1.512(3)
C8 H15 0.9800
C8 H16 0.9800
C8 H17 0.9800
C9 C10 1.515(4)
C9 C11 1.544(4)
C9 H18 1.0000
C10 H19 0.9800
C10 H20 0.9800
C10 H21 0.9800
C11 O2 1.235(3)
C11 N4 1.339(3)
N4 C12 1.448(4)
N4 H22 0.8800
C12 H23 0.9800
C12 H24 0.9800
C12 H25 0.9800

loop_
_geom_torsion_atom_site_label_1
_geom_torsion_atom_site_label_2
_geom_torsion_atom_site_label_3
_geom_torsion_atom_site_label_4
_geom_torsion
N2 Pd1 N1 C2 -24.38(19)
N3 Pd1 N1 C2 -5.3(5)
Cl1 Pd1 N1 C2 151.00(18)
N2 Pd1 N1 C1 165.8(2)
N3 Pd1 N1 C1 -175.2(4)
Cl1 Pd1 N1 C1 -18.9(2)
C1 N1 C2 O1 -0.3(4)
Pd1 N1 C2 O1 -171.0(2)
C1 N1 C2 C3 175.6(2)
Pd1 N1 C2 C3 5.0(3)
O1 C2 C3 N2 -157.7(2)
N1 C2 C3 N2 26.0(3)
O1 C2 C3 C4 -30.0(4)
N1 C2 C3 C4 153.6(2)
C4 C3 N2 C6 77.8(3)
C2 C3 N2 C6 -155.0(2)
C4 C3 N2 C5 -47.9(3)
C2 C3 N2 C5 79.3(3)
C4 C3 N2 Pd1 -169.58(19)
C2 C3 N2 Pd1 -42.3(2)
N1 Pd1 N2 C6 154.89(18)
N3 Pd1 N2 C6 -21.09(17)
N1 Pd1 N2 C5 -84.74(19)
N3 Pd1 N2 C5 99.27(19)
N1 Pd1 N2 C3 36.39(16)
N3 Pd1 N2 C3 -139.59(16)
C5 N2 C6 C7 -74.8(3)
C3 N2 C6 C7 159.2(2)
Pd1 N2 C6 C7 46.5(2)
N2 C6 C7 N3 -56.6(3)
C6 C7 N3 C8 -78.7(3)
C6 C7 N3 C9 159.9(2)
C6 C7 N3 Pd1 34.7(2)
N1 Pd1 N3 C8 89.6(5)
N2 Pd1 N3 C8 108.49(19)
Cl1 Pd1 N3 C8 -66.83(18)
N1 Pd1 N3 C7 -26.0(5)
N2 Pd1 N3 C7 -7.11(17)
Cl1 Pd1 N3 C7 177.57(16)
N1 Pd1 N3 C9 -149.1(4)
N2 Pd1 N3 C9 -130.30(18)
Cl1 Pd1 N3 C9 54.39(17)
C8 N3 C9 C10 160.7(2)
C7 N3 C9 C10 -77.7(3)
Pd1 N3 C9 C10 41.1(3)
C8 N3 C9 C11 -75.9(3)
C7 N3 C9 C11 45.6(3)
Pd1 N3 C9 C11 164.50(16)
N3 C9 C11 O2 -82.4(3)
C10 C9 C11 O2 41.8(3)
N3 C9 C11 N4 99.0(3)
C10 C9 C11 N4 -136.7(3)
O2 C11 N4 C12 0.8(5)
C9 C11 N4 C12 179.3(3)
